data_2217189
loop_
_publ_author_name
'Susanta K. Nayak'
'S. Chandrasekhar'
'T. N. Guru Row'

_publ_section_title
;
 1,1'-Binaphthalene-2,2'-diyl hydrogen phosphate
;
_journal_coeditor_code LN2013
_journal_issue 1
_journal_name_full 'Acta Crystallographica Section E'
_journal_page_first o256
_journal_page_last o256
_journal_paper_doi 10.1107/S1600536807064343
_journal_volume 64
_journal_year 2008
_chemical_formula_iupac 'C20 H13 O4 P'
_chemical_formula_moiety 'C20 H13 O4 P'
_chemical_formula_sum 'C20 H13 O4 P'
_chemical_formula_weight 348.27
_chemical_melting_point 348
_chemical_name_common 'Racemic bnppa'
_chemical_name_systematic
;
1,1'-Binaphthalene-2,2'-diyl hydrogen phosphate
;
_space_group_IT_number 2
_symmetry_cell_setting triclinic
_symmetry_space_group_name_Hall '-P 1'
_symmetry_space_group_name_H-M 'P -1'
_atom_sites_solution_hydrogens geom
_atom_sites_solution_primary direct
_atom_sites_solution_secondary difmap
_cell_angle_alpha 87.710(2)
_cell_angle_beta 88.074(2)
_cell_angle_gamma 83.952(2)
_cell_formula_units_Z 8
_cell_length_a 14.2152(14)
_cell_length_b 14.6480(14)
_cell_length_c 15.6397(15)
_cell_measurement_reflns_used 640
_cell_measurement_temperature 292(2)
_cell_measurement_theta_max 27.9978
_cell_measurement_theta_min 0.9211
_cell_volume 3234.4(5)
_computing_cell_refinement 'SAINT (Bruker, 2004)'
_computing_data_collection 'SMART (Bruker, 2004)'
_computing_data_reduction SAINT
_computing_molecular_graphics 'ORTEP-3 for Windows (Farrugia, 1999) and CAMERON (Watkin <i>et al.</i>, 1993)'
_computing_publication_material 'PLATON (Spek, 2003)'
_computing_structure_refinement 'SHELXL97 (Sheldrick, 1997)'
_computing_structure_solution 'WinGX (Farrugia, 1999)'
_diffrn_ambient_temperature 292(2)
_diffrn_measured_fraction_theta_full 0.995
_diffrn_measured_fraction_theta_max 0.995
_diffrn_measurement_device_type 'Bruker SMART CCD area-detector'
_diffrn_measurement_method '\f and \w scans'
_diffrn_radiation_monochromator graphite
_diffrn_radiation_source 'fine-focus sealed tube'
_diffrn_radiation_type MoK\a
_diffrn_radiation_wavelength 0.71073
_diffrn_reflns_av_R_equivalents 0.0527
_diffrn_reflns_av_sigmaI/netI 0.0799
_diffrn_reflns_limit_h_max 17
_diffrn_reflns_limit_h_min -17
_diffrn_reflns_limit_k_max 17
_diffrn_reflns_limit_k_min -17
_diffrn_reflns_limit_l_max 19
_diffrn_reflns_limit_l_min -19
_diffrn_reflns_number 32848
_diffrn_reflns_reduction_process
;
;
_diffrn_reflns_theta_full 25.68
_diffrn_reflns_theta_max 25.68
_diffrn_reflns_theta_min 1.44
_diffrn_standards_number 0
_exptl_absorpt_coefficient_mu 0.192
_exptl_absorpt_correction_T_max 0.9885
_exptl_absorpt_correction_T_min 0.9391
_exptl_absorpt_correction_type multi-scan
_exptl_absorpt_process_details '(SADABS; Sheldrick, 1996)'
_exptl_crystal_colour ' colourless'
_exptl_crystal_density_diffrn 1.430
_exptl_crystal_density_method 'Not Measured'
_exptl_crystal_description ' needle'
_exptl_crystal_F_000 1440
_exptl_crystal_size_max 0.31
_exptl_crystal_size_mid 0.07
_exptl_crystal_size_min 0.06
_refine_diff_density_max 0.309
_refine_diff_density_min -0.336
_refine_ls_extinction_method none
_refine_ls_goodness_of_fit_ref 1.055
_refine_ls_hydrogen_treatment constr
_refine_ls_matrix_type full
_refine_ls_number_parameters 901
_refine_ls_number_reflns 12219
_refine_ls_number_restraints 0
_refine_ls_restrained_S_all 1.055
_refine_ls_R_factor_all 0.1217
_refine_ls_R_factor_gt 0.0682
_refine_ls_shift/su_max 0.000
_refine_ls_shift/su_mean 0.000
_refine_ls_structure_factor_coef Fsqd
_refine_ls_weighting_details 'calc w=1/[\s^2^(Fo^2^)+(0.0616P)^2^] where P=(Fo^2^+2Fc^2^)/3'
_refine_ls_weighting_scheme calc
_refine_ls_wR_factor_gt 0.1320
_refine_ls_wR_factor_ref 0.1600
_reflns_number_gt 7419
_reflns_number_total 12219
_reflns_threshold_expression I>2\s(I)
_cod_data_source_file ln2013.cif
_cod_data_source_block I
_cod_depositor_comments
;
The following automatic conversions were performed:
'_symmetry_cell_setting' value 'Triclinic' changed to 'triclinic'
according to '/home/saulius/struct/CIF-dictionaries/cif_core.dic'
dictionary named 'cif_core.dic' version 2.4.1 from 2010-06-29.

Automatic conversion script
Id: cif_fix_enum 1527 2010-12-29 10:47:43Z saulius 

The following automatic conversions were performed:

'_symmetry_cell_setting' value 'Triclinic' changed to 'triclinic'
according to /home/saulius/struct/CIF-dictionaries/cif_core.dic
dictionary named 'cif_core.dic' version 2.4.1 from 2010-06-29.

Automatic conversion script
Id: cif_fix_values 1715 2011-07-08 13:25:40Z adriana 
;
_cod_database_code 2217189
_cod_database_fobs_code 2217189

loop_
_symmetry_equiv_pos_site_id
_symmetry_equiv_pos_as_xyz
1 x,y,z
2 -x,-y,-z

loop_
_atom_site_type_symbol
_atom_site_label
_atom_site_fract_x
_atom_site_fract_y
_atom_site_fract_z
_atom_site_U_iso_or_equiv
_atom_site_adp_type
_atom_site_calc_flag
_atom_site_refinement_flags
_atom_site_occupancy
P P1 0.18879(7) 0.59609(7) 0.09812(7) 0.0433(3) Uani d . 1
P P2 0.02314(7) 0.32601(7) 0.13354(7) 0.0414(3) Uani d . 1
P P3 0.94345(8) 0.64658(7) 0.34851(7) 0.0479(3) Uani d . 1
P P4 0.80353(7) 0.37386(7) 0.44392(7) 0.0434(3) Uani d . 1
O O1 0.18978(16) 0.63722(16) 0.18932(15) 0.0429(6) Uani d . 1
O O2 0.28908(16) 0.61002(16) 0.05549(14) 0.0413(6) Uani d . 1
O O3 0.10800(18) 0.6437(2) 0.05428(18) 0.0664(8) Uani d . 1
O O4 0.19492(18) 0.49120(17) 0.10530(17) 0.0569(8) Uani d . 1
H H1O 0.1483 0.4756 0.1320 0.085 Uiso calc R 1
O O5 -0.00382(16) 0.30050(15) 0.22946(15) 0.0414(6) Uani d . 1
O O6 0.11649(17) 0.26132(16) 0.11331(15) 0.0428(6) Uani d . 1
O O7 0.04349(17) 0.42177(16) 0.11774(17) 0.0534(7) Uani d . 1
O O8 -0.06052(18) 0.29605(18) 0.08799(17) 0.0593(8) Uani d . 1
H H2O -0.0515 0.3017 0.0361 0.089 Uiso calc R 1
O O9 0.85273(18) 0.71325(15) 0.37247(15) 0.0456(7) Uani d . 1
O O10 0.97501(16) 0.67963(16) 0.25610(16) 0.0458(7) Uani d . 1
O O11 0.90470(19) 0.55429(16) 0.33839(17) 0.0594(8) Uani d . 1
H H30 0.8854 0.5353 0.3851 0.089 Uiso calc R 1
O O12 1.0212(2) 0.6476(2) 0.4053(2) 0.0905(11) Uani d . 1
O O13 0.69748(17) 0.36199(16) 0.47107(15) 0.0442(6) Uani d . 1
O O14 0.81529(16) 0.33779(16) 0.35017(15) 0.0419(6) Uani d . 1
O O15 0.81746(19) 0.47098(17) 0.45115(16) 0.0535(7) Uani d . 1
O O16 0.8698(2) 0.30309(18) 0.49275(18) 0.0668(9) Uani d . 1
H H4O 0.8642 0.3122 0.5441 0.100 Uiso calc R 1
C C1 0.2734(2) 0.6182(2) 0.2365(2) 0.0357(8) Uani d . 1
C C2 0.2703(3) 0.5561(3) 0.3067(2) 0.0477(10) Uani d . 1
H H2 0.2151 0.5297 0.3215 0.057 Uiso calc R 1
C C3 0.3490(3) 0.5352(3) 0.3527(2) 0.0501(11) Uani d . 1
H H3 0.3473 0.4946 0.3998 0.060 Uiso calc R 1
C C4 0.4334(3) 0.5738(2) 0.3308(2) 0.0431(9) Uani d . 1
C C5 0.5177(3) 0.5497(3) 0.3757(2) 0.0558(11) Uani d . 1
H H5 0.5170 0.5075 0.4218 0.067 Uiso calc R 1
C C6 0.5992(3) 0.5859(3) 0.3540(3) 0.0594(12) Uani d . 1
H H6 0.6534 0.5691 0.3850 0.071 Uiso calc R 1
C C7 0.6010(3) 0.6487(3) 0.2846(3) 0.0564(11) Uani d . 1
H H7 0.6569 0.6739 0.2693 0.068 Uiso calc R 1
C C8 0.5217(3) 0.6737(2) 0.2388(2) 0.0433(9) Uani d . 1
H H8 0.5247 0.7152 0.1925 0.052 Uiso calc R 1
C C9 0.4355(2) 0.6380(2) 0.2602(2) 0.0339(8) Uani d . 1
C C10 0.3506(2) 0.6617(2) 0.2128(2) 0.0327(8) Uani d . 1
C C11 0.3453(2) 0.7269(2) 0.1368(2) 0.0319(8) Uani d . 1
C C12 0.3617(2) 0.8221(2) 0.1423(2) 0.0333(8) Uani d . 1
C C13 0.3790(2) 0.8617(2) 0.2200(2) 0.0408(9) Uani d . 1
H H13 0.3837 0.8250 0.2699 0.049 Uiso calc R 1
C C14 0.3892(3) 0.9527(3) 0.2233(3) 0.0516(11) Uani d . 1
H H14 0.4005 0.9774 0.2755 0.062 Uiso calc R 1
C C15 0.3829(3) 1.0098(3) 0.1496(3) 0.0590(12) Uani d . 1
H H15 0.3909 1.0718 0.1526 0.071 Uiso calc R 1
C C16 0.3652(3) 0.9746(3) 0.0740(3) 0.0546(11) Uani d . 1
H H16 0.3604 1.0131 0.0252 0.066 Uiso calc R 1
C C17 0.3538(2) 0.8803(2) 0.0677(2) 0.0414(9) Uani d . 1
C C18 0.3306(3) 0.8441(3) -0.0102(3) 0.0518(11) Uani d . 1
H H18 0.3286 0.8815 -0.0598 0.062 Uiso calc R 1
C C19 0.3109(3) 0.7557(3) -0.0140(2) 0.0476(10) Uani d . 1
H H19 0.2940 0.7328 -0.0653 0.057 Uiso calc R 1
C C20 0.3166(2) 0.6998(2) 0.0604(2) 0.0376(9) Uani d . 1
C C21 0.0697(2) 0.2935(2) 0.2883(2) 0.0355(8) Uani d . 1
C C22 0.0694(3) 0.3652(2) 0.3445(2) 0.0471(10) Uani d . 1
H H22 0.0213 0.4133 0.3433 0.056 Uiso calc R 1
C C23 0.1402(3) 0.3640(2) 0.4009(2) 0.0472(10) Uani d . 1
H H23 0.1391 0.4103 0.4400 0.057 Uiso calc R 1
C C24 0.2155(3) 0.2926(2) 0.4005(2) 0.0378(9) Uani d . 1
C C25 0.2931(3) 0.2927(3) 0.4544(2) 0.0496(10) Uani d . 1
H H25 0.2934 0.3391 0.4933 0.059 Uiso calc R 1
C C26 0.3673(3) 0.2266(3) 0.4507(3) 0.0574(12) Uani d . 1
H H26 0.4177 0.2278 0.4869 0.069 Uiso calc R 1
C C27 0.3677(3) 0.1566(3) 0.3926(3) 0.0522(11) Uani d . 1
H H27 0.4194 0.1122 0.3892 0.063 Uiso calc R 1
C C28 0.2937(2) 0.1526(2) 0.3409(2) 0.0412(9) Uani d . 1
H H28 0.2951 0.1049 0.3033 0.049 Uiso calc R 1
C C29 0.2143(2) 0.2193(2) 0.3429(2) 0.0347(8) Uani d . 1
C C30 0.1362(2) 0.2186(2) 0.2876(2) 0.0338(8) Uani d . 1
C C31 0.1291(2) 0.1453(2) 0.2256(2) 0.0343(8) Uani d . 1
C C32 0.1270(2) 0.0499(2) 0.2507(2) 0.0379(9) Uani d . 1
C C33 0.1268(3) 0.0182(2) 0.3370(3) 0.0486(10) Uani d . 1
H H33 0.1286 0.0599 0.3801 0.058 Uiso calc R 1
C C34 0.1239(3) -0.0734(3) 0.3582(3) 0.0594(12) Uani d . 1
H H34 0.1242 -0.0930 0.4155 0.071 Uiso calc R 1
C C35 0.1205(3) -0.1375(3) 0.2948(3) 0.0640(13) Uani d . 1
H H35 0.1198 -0.1995 0.3098 0.077 Uiso calc R 1
C C36 0.1184(3) -0.1091(3) 0.2121(3) 0.0577(12) Uani d . 1
H H36 0.1148 -0.1518 0.1702 0.069 Uiso calc R 1
C C37 0.1214(3) -0.0157(2) 0.1874(3) 0.0440(10) Uani d . 1
C C38 0.1157(3) 0.0147(3) 0.1011(3) 0.0561(11) Uani d . 1
H H38 0.1127 -0.0282 0.0592 0.067 Uiso calc R 1
C C39 0.1143(3) 0.1048(3) 0.0774(3) 0.0552(11) Uani d . 1
H H39 0.1094 0.1241 0.0202 0.066 Uiso calc R 1
C C40 0.1203(2) 0.1680(2) 0.1408(2) 0.0397(9) Uani d . 1
C C41 0.8530(3) 0.8082(2) 0.3531(2) 0.0399(9) Uani d . 1
C C42 0.8586(3) 0.8648(3) 0.4221(2) 0.0539(11) Uani d . 1
H H42 0.8618 0.8403 0.4779 0.065 Uiso calc R 1
C C43 0.8590(3) 0.9562(3) 0.4057(3) 0.0548(11) Uani d . 1
H H43 0.8605 0.9950 0.4512 0.066 Uiso calc R 1
C C44 0.8573(2) 0.9938(2) 0.3217(2) 0.0408(9) Uani d . 1
C C45 0.8619(3) 1.0890(3) 0.3046(3) 0.0493(10) Uani d . 1
H H45 0.8640 1.1278 0.3501 0.059 Uiso calc R 1
C C46 0.8633(3) 1.1242(3) 0.2244(3) 0.0510(11) Uani d . 1
H H46 0.8651 1.1871 0.2146 0.061 Uiso calc R 1
C C47 0.8620(3) 1.0669(3) 0.1551(3) 0.0489(10) Uani d . 1
H H47 0.8649 1.0916 0.0995 0.059 Uiso calc R 1
C C48 0.8566(2) 0.9748(2) 0.1687(2) 0.0430(9) Uani d . 1
H H48 0.8554 0.9376 0.1220 0.052 Uiso calc R 1
C C49 0.8529(2) 0.9352(2) 0.2520(2) 0.0353(8) Uani d . 1
C C50 0.8474(2) 0.8389(2) 0.2694(2) 0.0339(8) Uani d . 1
C C51 0.8399(2) 0.7725(2) 0.2006(2) 0.0310(8) Uani d . 1
C C52 0.7632(2) 0.7803(2) 0.1420(2) 0.0351(8) Uani d . 1
C C53 0.6861(2) 0.8493(2) 0.1478(2) 0.0425(9) Uani d . 1
H H53 0.6854 0.8930 0.1895 0.051 Uiso calc R 1
C C54 0.6131(3) 0.8530(3) 0.0937(3) 0.0524(11) Uani d . 1
H H54 0.5627 0.8984 0.0995 0.063 Uiso calc R 1
C C55 0.6125(3) 0.7900(3) 0.0294(3) 0.0603(12) Uani d . 1
H H55 0.5628 0.7945 -0.0082 0.072 Uiso calc R 1
C C56 0.6846(3) 0.7221(3) 0.0220(3) 0.0565(11) Uani d . 1
H H56 0.6837 0.6800 -0.0208 0.068 Uiso calc R 1
C C57 0.7612(3) 0.7142(2) 0.0785(2) 0.0394(9) Uani d . 1
C C58 0.8328(3) 0.6398(3) 0.0756(2) 0.0476(10) Uani d . 1
H H58 0.8324 0.5972 0.0331 0.057 Uiso calc R 1
C C59 0.9018(3) 0.6292(2) 0.1337(2) 0.0444(10) Uani d . 1
H H59 0.9474 0.5788 0.1325 0.053 Uiso calc R 1
C C60 0.9032(2) 0.6951(2) 0.1953(2) 0.0371(9) Uani d . 1
C C61 0.6665(2) 0.2751(2) 0.4561(2) 0.0394(9) Uani d . 1
C C62 0.6601(3) 0.2145(3) 0.5262(2) 0.0548(11) Uani d . 1
H H62 0.6711 0.2326 0.5810 0.066 Uiso calc R 1
C C63 0.6376(3) 0.1284(3) 0.5134(3) 0.0579(12) Uani d . 1
H H63 0.6330 0.0873 0.5599 0.070 Uiso calc R 1
C C64 0.6212(2) 0.1006(3) 0.4305(2) 0.0425(9) Uani d . 1
C C65 0.6033(3) 0.0090(3) 0.4153(3) 0.0538(11) Uani d . 1
H H65 0.6003 -0.0331 0.4611 0.065 Uiso calc R 1
C C66 0.5908(3) -0.0174(3) 0.3355(3) 0.0564(11) Uani d . 1
H H66 0.5789 -0.0774 0.3265 0.068 Uiso calc R 1
C C67 0.5955(3) 0.0449(3) 0.2662(3) 0.0498(10) Uani d . 1
H H67 0.5867 0.0259 0.2113 0.060 Uiso calc R 1
C C68 0.6127(2) 0.1327(2) 0.2776(2) 0.0401(9) Uani d . 1
H H68 0.6162 0.1728 0.2303 0.048 Uiso calc R 1
C C69 0.6254(2) 0.1641(2) 0.3600(2) 0.0349(8) Uani d . 1
C C70 0.6473(2) 0.2556(2) 0.3742(2) 0.0342(8) Uani d . 1
C C71 0.6587(2) 0.3251(2) 0.3030(2) 0.0317(8) Uani d . 1
C C72 0.5837(2) 0.3566(2) 0.2458(2) 0.0329(8) Uani d . 1
C C73 0.4919(2) 0.3289(2) 0.2554(2) 0.0428(9) Uani d . 1
H H73 0.4783 0.2878 0.2998 0.051 Uiso calc R 1
C C74 0.4225(3) 0.3615(3) 0.2006(3) 0.0566(11) Uani d . 1
H H74 0.3622 0.3426 0.2080 0.068 Uiso calc R 1
C C75 0.4415(3) 0.4232(3) 0.1334(3) 0.0613(12) Uani d . 1
H H75 0.3940 0.4448 0.0959 0.074 Uiso calc R 1
C C76 0.5286(3) 0.4517(3) 0.1227(3) 0.0582(12) Uani d . 1
H H76 0.5402 0.4928 0.0776 0.070 Uiso calc R 1
C C77 0.6025(3) 0.4205(2) 0.1783(2) 0.0407(9) Uani d . 1
C C78 0.6919(3) 0.4531(3) 0.1695(2) 0.0484(10) Uani d . 1
H H78 0.7040 0.4940 0.1244 0.058 Uiso calc R 1
C C79 0.7611(3) 0.4258(2) 0.2260(2) 0.0461(10) Uani d . 1
H H79 0.8199 0.4482 0.2203 0.055 Uiso calc R 1
C C80 0.7419(2) 0.3634(2) 0.2928(2) 0.0337(8) Uani d . 1

loop_
_atom_site_aniso_label
_atom_site_aniso_U_11
_atom_site_aniso_U_22
_atom_site_aniso_U_33
_atom_site_aniso_U_12
_atom_site_aniso_U_13
_atom_site_aniso_U_23
P1 0.0388(6) 0.0449(6) 0.0489(6) -0.0139(5) -0.0092(5) -0.0012(5)
P2 0.0382(6) 0.0351(6) 0.0511(7) -0.0077(5) -0.0049(5) 0.0076(5)
P3 0.0505(7) 0.0388(6) 0.0553(7) -0.0066(5) -0.0177(5) 0.0053(5)
P4 0.0491(7) 0.0386(6) 0.0451(6) -0.0120(5) -0.0143(5) -0.0029(5)
O1 0.0361(14) 0.0458(16) 0.0484(16) -0.0107(12) 0.0010(12) -0.0065(13)
O2 0.0435(15) 0.0427(15) 0.0398(15) -0.0125(12) -0.0025(12) -0.0048(12)
O3 0.0464(17) 0.084(2) 0.069(2) -0.0095(16) -0.0190(15) 0.0150(17)
O4 0.0556(18) 0.0504(17) 0.0688(19) -0.0218(14) -0.0028(14) -0.0082(15)
O5 0.0351(14) 0.0406(15) 0.0477(16) -0.0020(12) -0.0011(12) 0.0017(12)
O6 0.0469(16) 0.0410(15) 0.0397(15) -0.0039(12) 0.0039(12) 0.0036(12)
O7 0.0502(17) 0.0348(15) 0.076(2) -0.0103(12) -0.0049(14) 0.0083(14)
O8 0.0580(18) 0.0645(19) 0.0598(18) -0.0282(15) -0.0136(14) 0.0119(15)
O9 0.0632(18) 0.0291(14) 0.0445(15) -0.0081(13) 0.0040(13) 0.0032(12)
O10 0.0352(14) 0.0408(15) 0.0611(18) -0.0031(12) -0.0039(13) 0.0034(13)
O11 0.080(2) 0.0325(15) 0.0662(19) -0.0093(14) -0.0035(16) 0.0024(14)
O12 0.080(2) 0.105(3) 0.090(3) -0.016(2) -0.046(2) 0.009(2)
O13 0.0535(17) 0.0446(16) 0.0374(15) -0.0148(13) -0.0043(12) -0.0084(12)
O14 0.0359(14) 0.0492(16) 0.0422(15) -0.0085(12) -0.0056(12) -0.0077(12)
O15 0.0688(19) 0.0420(16) 0.0540(17) -0.0209(14) -0.0117(14) -0.0085(13)
O16 0.081(2) 0.0541(18) 0.067(2) -0.0076(16) -0.0331(17) 0.0049(15)
C1 0.041(2) 0.035(2) 0.031(2) -0.0079(17) 0.0027(17) -0.0035(16)
C2 0.060(3) 0.046(2) 0.040(2) -0.022(2) 0.010(2) -0.0007(19)
C3 0.079(3) 0.040(2) 0.032(2) -0.013(2) -0.003(2) 0.0105(18)
C4 0.063(3) 0.032(2) 0.036(2) -0.0077(19) -0.0034(19) -0.0024(17)
C5 0.075(3) 0.053(3) 0.038(2) 0.004(2) -0.016(2) 0.001(2)
C6 0.064(3) 0.058(3) 0.056(3) 0.006(2) -0.025(2) -0.005(2)
C7 0.049(3) 0.051(3) 0.071(3) -0.006(2) -0.018(2) -0.002(2)
C8 0.045(2) 0.039(2) 0.047(2) -0.0109(18) -0.0099(19) 0.0059(18)
C9 0.044(2) 0.0285(19) 0.030(2) -0.0070(16) -0.0034(16) -0.0016(16)
C10 0.041(2) 0.0271(19) 0.031(2) -0.0087(16) 0.0002(16) -0.0019(15)
C11 0.0279(19) 0.036(2) 0.032(2) -0.0075(15) -0.0043(15) 0.0060(16)
C12 0.0274(19) 0.030(2) 0.042(2) -0.0055(15) -0.0010(16) 0.0040(17)
C13 0.046(2) 0.034(2) 0.043(2) -0.0069(18) -0.0033(18) -0.0003(18)
C14 0.052(3) 0.037(2) 0.067(3) -0.0048(19) -0.006(2) -0.010(2)
C15 0.061(3) 0.027(2) 0.089(4) -0.007(2) -0.004(3) 0.004(2)
C16 0.051(3) 0.042(3) 0.069(3) -0.005(2) -0.003(2) 0.020(2)
C17 0.037(2) 0.038(2) 0.048(2) -0.0051(17) -0.0030(18) 0.0096(19)
C18 0.051(3) 0.057(3) 0.046(3) -0.007(2) -0.008(2) 0.020(2)
C19 0.051(3) 0.059(3) 0.035(2) -0.012(2) -0.0053(18) 0.006(2)
C20 0.034(2) 0.038(2) 0.041(2) -0.0059(17) -0.0014(17) 0.0030(18)
C21 0.037(2) 0.031(2) 0.039(2) -0.0070(17) 0.0047(17) -0.0022(17)
C22 0.053(3) 0.030(2) 0.056(3) 0.0039(19) 0.008(2) -0.0044(19)
C23 0.062(3) 0.036(2) 0.045(2) -0.008(2) 0.008(2) -0.0097(18)
C24 0.046(2) 0.033(2) 0.036(2) -0.0143(18) 0.0021(18) -0.0007(17)
C25 0.058(3) 0.049(3) 0.046(2) -0.023(2) 0.000(2) -0.005(2)
C26 0.057(3) 0.071(3) 0.049(3) -0.025(3) -0.013(2) 0.007(2)
C27 0.042(2) 0.050(3) 0.063(3) -0.006(2) -0.005(2) 0.009(2)
C28 0.039(2) 0.037(2) 0.047(2) -0.0013(18) 0.0019(18) -0.0049(18)
C29 0.040(2) 0.030(2) 0.035(2) -0.0111(16) 0.0025(17) 0.0025(16)
C30 0.039(2) 0.0295(19) 0.033(2) -0.0064(16) 0.0014(16) 0.0007(16)
C31 0.031(2) 0.034(2) 0.038(2) -0.0039(16) 0.0009(16) -0.0077(17)
C32 0.033(2) 0.032(2) 0.049(2) -0.0020(16) -0.0029(17) -0.0050(18)
C33 0.054(3) 0.034(2) 0.059(3) -0.0066(19) -0.007(2) 0.000(2)
C34 0.066(3) 0.043(3) 0.070(3) -0.011(2) -0.008(2) 0.011(2)
C35 0.064(3) 0.029(2) 0.101(4) -0.008(2) -0.013(3) -0.001(3)
C36 0.053(3) 0.039(3) 0.082(3) -0.004(2) -0.016(2) -0.014(2)
C37 0.039(2) 0.035(2) 0.059(3) -0.0034(18) -0.0042(19) -0.011(2)
C38 0.062(3) 0.050(3) 0.058(3) -0.003(2) -0.004(2) -0.024(2)
C39 0.065(3) 0.056(3) 0.045(3) -0.003(2) -0.003(2) -0.012(2)
C40 0.043(2) 0.036(2) 0.040(2) -0.0024(17) 0.0036(18) -0.0026(18)
C41 0.052(2) 0.030(2) 0.038(2) -0.0067(18) -0.0003(18) 0.0004(17)
C42 0.082(3) 0.050(3) 0.033(2) -0.018(2) -0.005(2) -0.0039(19)
C43 0.082(3) 0.040(2) 0.046(3) -0.017(2) -0.001(2) -0.014(2)
C44 0.040(2) 0.034(2) 0.050(2) -0.0093(17) 0.0007(18) -0.0066(18)
C45 0.051(3) 0.035(2) 0.064(3) -0.0117(19) -0.007(2) -0.008(2)
C46 0.044(2) 0.030(2) 0.080(3) -0.0124(18) -0.006(2) 0.005(2)
C47 0.046(2) 0.044(2) 0.056(3) -0.0094(19) 0.000(2) 0.013(2)
C48 0.043(2) 0.038(2) 0.048(2) -0.0068(18) 0.0031(18) 0.0031(19)
C49 0.035(2) 0.0269(19) 0.044(2) -0.0022(16) -0.0012(17) -0.0017(17)
C50 0.033(2) 0.030(2) 0.039(2) -0.0049(16) 0.0003(16) -0.0029(16)
C51 0.035(2) 0.0256(18) 0.033(2) -0.0059(15) 0.0042(16) -0.0011(15)
C52 0.038(2) 0.030(2) 0.038(2) -0.0104(16) 0.0033(17) 0.0008(16)
C53 0.039(2) 0.040(2) 0.047(2) -0.0041(18) -0.0020(19) 0.0027(18)
C54 0.043(2) 0.056(3) 0.058(3) -0.008(2) -0.005(2) 0.011(2)
C55 0.060(3) 0.075(3) 0.050(3) -0.025(3) -0.020(2) 0.014(2)
C56 0.074(3) 0.059(3) 0.041(2) -0.027(3) -0.010(2) -0.004(2)
C57 0.049(2) 0.034(2) 0.036(2) -0.0119(18) 0.0054(18) -0.0032(17)
C58 0.067(3) 0.042(2) 0.037(2) -0.018(2) 0.013(2) -0.0165(19)
C59 0.048(2) 0.032(2) 0.053(3) -0.0029(18) 0.012(2) -0.0079(19)
C60 0.033(2) 0.038(2) 0.040(2) -0.0050(17) 0.0038(17) -0.0003(17)
C61 0.043(2) 0.040(2) 0.036(2) -0.0093(18) -0.0023(17) -0.0031(18)
C62 0.065(3) 0.070(3) 0.033(2) -0.022(2) -0.012(2) 0.004(2)
C63 0.067(3) 0.057(3) 0.051(3) -0.016(2) -0.006(2) 0.017(2)
C64 0.039(2) 0.042(2) 0.047(2) -0.0062(18) -0.0060(18) 0.0086(19)
C65 0.053(3) 0.039(2) 0.069(3) -0.006(2) -0.001(2) 0.015(2)
C66 0.057(3) 0.032(2) 0.081(3) -0.006(2) -0.002(2) -0.007(2)
C67 0.051(3) 0.041(2) 0.059(3) -0.008(2) -0.002(2) -0.014(2)
C68 0.042(2) 0.036(2) 0.042(2) -0.0073(18) -0.0020(18) -0.0031(18)
C69 0.032(2) 0.035(2) 0.038(2) -0.0061(16) -0.0011(16) -0.0022(17)
C70 0.034(2) 0.034(2) 0.035(2) -0.0062(16) -0.0021(16) -0.0031(16)
C71 0.037(2) 0.0302(19) 0.0291(19) -0.0092(16) 0.0005(16) -0.0033(15)
C72 0.035(2) 0.0301(19) 0.034(2) -0.0029(16) -0.0038(16) -0.0056(16)
C73 0.041(2) 0.042(2) 0.047(2) -0.0089(18) -0.0074(18) -0.0053(18)
C74 0.045(3) 0.055(3) 0.071(3) -0.005(2) -0.018(2) -0.009(2)
C75 0.068(3) 0.050(3) 0.064(3) 0.011(2) -0.033(2) -0.010(2)
C76 0.075(3) 0.048(3) 0.052(3) -0.005(2) -0.023(2) 0.006(2)
C77 0.054(2) 0.033(2) 0.036(2) -0.0048(18) -0.0052(18) -0.0022(17)
C78 0.066(3) 0.043(2) 0.038(2) -0.018(2) -0.002(2) 0.0035(19)
C79 0.047(2) 0.046(2) 0.048(2) -0.0181(19) 0.004(2) -0.008(2)
C80 0.036(2) 0.033(2) 0.033(2) -0.0040(16) -0.0006(16) -0.0088(16)

loop_
_atom_type_symbol
_atom_type_description
_atom_type_scat_dispersion_real
_atom_type_scat_dispersion_imag
_atom_type_scat_source
P P 0.1023 0.0942 'International Tables Vol C Tables 4.2.6.8 and 6.1.1.4'
O O 0.0106 0.0060 'International Tables Vol C Tables 4.2.6.8 and 6.1.1.4'
H H 0.0000 0.0000 'International Tables Vol C Tables 4.2.6.8 and 6.1.1.4'
C C 0.0033 0.0016 'International Tables Vol C Tables 4.2.6.8 and 6.1.1.4'

loop_
_geom_angle_atom_site_label_1
_geom_angle_atom_site_label_2
_geom_angle_atom_site_label_3
_geom_angle
O3 P1 O4 117.18(16)
O3 P1 O1 107.23(16)
O4 P1 O1 110.50(14)
O3 P1 O2 115.41(15)
O4 P1 O2 100.66(14)
O1 P1 O2 105.23(13)
O7 P2 O8 116.74(15)
O7 P2 O5 114.68(15)
O8 P2 O5 100.86(14)
O7 P2 O6 108.12(14)
O8 P2 O6 111.19(15)
O5 P2 O6 104.54(13)
O12 P3 O11 116.93(18)
O12 P3 O10 109.23(18)
O11 P3 O10 106.08(15)
O12 P3 O9 114.84(19)
O11 P3 O9 103.64(14)
O10 P3 O9 105.14(13)
O15 P4 O16 117.59(16)
O15 P4 O14 114.69(15)
O16 P4 O14 101.59(15)
O15 P4 O13 107.79(15)
O16 P4 O13 109.82(15)
O14 P4 O13 104.53(13)
C1 O1 P1 117.7(2)
C20 O2 P1 114.8(2)
P1 O4 H1O 109.5
C21 O5 P2 116.8(2)
C40 O6 P2 118.2(2)
P2 O8 H2O 109.5
C41 O9 P3 118.8(2)
C60 O10 P3 116.4(2)
P3 O11 H30 109.5
C61 O13 P4 116.0(2)
C80 O14 P4 118.2(2)
P4 O16 H4O 109.5
C10 C1 C2 123.8(3)
C10 C1 O1 119.1(3)
C2 C1 O1 117.1(3)
C3 C2 C1 118.9(4)
C3 C2 H2 120.6
C1 C2 H2 120.6
C2 C3 C4 121.3(3)
C2 C3 H3 119.3
C4 C3 H3 119.3
C3 C4 C5 122.2(4)
C3 C4 C9 119.4(3)
C5 C4 C9 118.4(4)
C6 C5 C4 122.2(4)
C6 C5 H5 118.9
C4 C5 H5 118.9
C5 C6 C7 119.3(4)
C5 C6 H6 120.4
C7 C6 H6 120.4
C8 C7 C6 120.7(4)
C8 C7 H7 119.7
C6 C7 H7 119.7
C7 C8 C9 121.5(4)
C7 C8 H8 119.2
C9 C8 H8 119.2
C8 C9 C4 117.9(3)
C8 C9 C10 123.2(3)
C4 C9 C10 118.9(3)
C1 C10 C9 117.6(3)
C1 C10 C11 119.0(3)
C9 C10 C11 123.4(3)
C20 C11 C12 117.2(3)
C20 C11 C10 120.2(3)
C12 C11 C10 122.3(3)
C13 C12 C17 117.9(3)
C13 C12 C11 122.9(3)
C17 C12 C11 119.1(3)
C14 C13 C12 121.2(3)
C14 C13 H13 119.4
C12 C13 H13 119.4
C13 C14 C15 120.9(4)
C13 C14 H14 119.6
C15 C14 H14 119.6
C16 C15 C14 119.8(4)
C16 C15 H15 120.1
C14 C15 H15 120.1
C15 C16 C17 121.2(4)
C15 C16 H16 119.4
C17 C16 H16 119.4
C18 C17 C16 121.4(4)
C18 C17 C12 119.5(3)
C16 C17 C12 119.0(4)
C19 C18 C17 121.0(4)
C19 C18 H18 119.5
C17 C18 H18 119.5
C18 C19 C20 118.8(4)
C18 C19 H19 120.6
C20 C19 H19 120.6
C11 C20 C19 124.0(3)
C11 C20 O2 118.7(3)
C19 C20 O2 117.2(3)
C30 C21 C22 124.0(3)
C30 C21 O5 119.4(3)
C22 C21 O5 116.6(3)
C23 C22 C21 119.5(4)
C23 C22 H22 120.3
C21 C22 H22 120.3
C22 C23 C24 120.3(4)
C22 C23 H23 119.8
C24 C23 H23 119.8
C25 C24 C23 121.6(4)
C25 C24 C29 118.9(3)
C23 C24 C29 119.5(3)
C26 C25 C24 121.4(4)
C26 C25 H25 119.3
C24 C25 H25 119.3
C25 C26 C27 119.9(4)
C25 C26 H26 120.1
C27 C26 H26 120.1
C28 C27 C26 120.7(4)
C28 C27 H27 119.6
C26 C27 H27 119.6
C27 C28 C29 121.6(4)
C27 C28 H28 119.2
C29 C28 H28 119.2
C28 C29 C24 117.5(3)
C28 C29 C30 123.0(3)
C24 C29 C30 119.4(3)
C21 C30 C29 117.1(3)
C21 C30 C31 119.6(3)
C29 C30 C31 123.1(3)
C40 C31 C32 116.8(3)
C40 C31 C30 119.8(3)
C32 C31 C30 123.3(3)
C33 C32 C37 117.5(3)
C33 C32 C31 122.7(3)
C37 C32 C31 119.7(3)
C34 C33 C32 120.9(4)
C34 C33 H33 119.6
C32 C33 H33 119.6
C33 C34 C35 120.8(4)
C33 C34 H34 119.6
C35 C34 H34 119.6
C36 C35 C34 119.7(4)
C36 C35 H35 120.2
C34 C35 H35 120.2
C35 C36 C37 121.4(4)
C35 C36 H36 119.3
C37 C36 H36 119.3
C38 C37 C36 121.4(4)
C38 C37 C32 118.8(3)
C36 C37 C32 119.7(4)
C39 C38 C37 121.6(4)
C39 C38 H38 119.2
C37 C38 H38 119.2
C38 C39 C40 118.5(4)
C38 C39 H39 120.8
C40 C39 H39 120.8
C31 C40 C39 124.4(4)
C31 C40 O6 119.2(3)
C39 C40 O6 116.4(3)
C50 C41 C42 124.4(3)
C50 C41 O9 118.9(3)
C42 C41 O9 116.7(3)
C43 C42 C41 118.2(4)
C43 C42 H42 120.9
C41 C42 H42 120.9
C42 C43 C44 121.6(4)
C42 C43 H43 119.2
C44 C43 H43 119.2
C43 C44 C45 121.3(4)
C43 C44 C49 119.6(3)
C45 C44 C49 119.1(3)
C46 C45 C44 121.2(4)
C46 C45 H45 119.4
C44 C45 H45 119.4
C45 C46 C47 120.3(4)
C45 C46 H46 119.9
C47 C46 H46 119.9
C48 C47 C46 120.4(4)
C48 C47 H47 119.8
C46 C47 H47 119.8
C47 C48 C49 121.2(4)
C47 C48 H48 119.4
C49 C48 H48 119.4
C48 C49 C44 117.8(3)
C48 C49 C50 123.2(3)
C44 C49 C50 119.0(3)
C41 C50 C49 117.1(3)
C41 C50 C51 119.9(3)
C49 C50 C51 122.9(3)
C60 C51 C52 116.3(3)
C60 C51 C50 120.4(3)
C52 C51 C50 123.1(3)
C53 C52 C57 117.9(3)
C53 C52 C51 122.4(3)
C57 C52 C51 119.7(3)
C54 C53 C52 121.1(4)
C54 C53 H53 119.4
C52 C53 H53 119.4
C53 C54 C55 121.1(4)
C53 C54 H54 119.4
C55 C54 H54 119.4
C56 C55 C54 119.7(4)
C56 C55 H55 120.1
C54 C55 H55 120.1
C55 C56 C57 121.1(4)
C55 C56 H56 119.4
C57 C56 H56 119.4
C58 C57 C56 121.6(4)
C58 C57 C52 119.3(3)
C56 C57 C52 119.0(4)
C59 C58 C57 121.2(3)
C59 C58 H58 119.4
C57 C58 H58 119.4
C58 C59 C60 118.7(4)
C58 C59 H59 120.6
C60 C59 H59 120.6
C51 C60 C59 124.5(3)
C51 C60 O10 118.9(3)
C59 C60 O10 116.6(3)
C70 C61 C62 124.3(3)
C70 C61 O13 118.3(3)
C62 C61 O13 117.3(3)
C63 C62 C61 118.9(4)
C63 C62 H62 120.5
C61 C62 H62 120.5
C62 C63 C64 120.7(4)
C62 C63 H63 119.6
C64 C63 H63 119.6
C63 C64 C69 119.6(3)
C63 C64 C65 121.4(4)
C69 C64 C65 119.0(4)
C66 C65 C64 120.8(4)
C66 C65 H65 119.6
C64 C65 H65 119.6
C65 C66 C67 120.2(4)
C65 C66 H66 119.9
C67 C66 H66 119.9
C68 C67 C66 121.1(4)
C68 C67 H67 119.5
C66 C67 H67 119.5
C67 C68 C69 121.0(4)
C67 C68 H68 119.5
C69 C68 H68 119.5
C68 C69 C64 118.0(3)
C68 C69 C70 122.5(3)
C64 C69 C70 119.4(3)
C61 C70 C69 116.9(3)
C61 C70 C71 120.0(3)
C69 C70 C71 122.8(3)
C80 C71 C72 117.8(3)
C80 C71 C70 119.4(3)
C72 C71 C70 122.8(3)
C73 C72 C77 118.6(3)
C73 C72 C71 122.9(3)
C77 C72 C71 118.5(3)
C74 C73 C72 121.1(4)
C74 C73 H73 119.5
C72 C73 H73 119.5
C73 C74 C75 120.3(4)
C73 C74 H74 119.8
C75 C74 H74 119.8
C76 C75 C74 120.2(4)
C76 C75 H75 119.9
C74 C75 H75 119.9
C75 C76 C77 121.6(4)
C75 C76 H76 119.2
C77 C76 H76 119.2
C78 C77 C76 121.6(4)
C78 C77 C72 120.1(3)
C76 C77 C72 118.3(4)
C79 C78 C77 121.0(3)
C79 C78 H78 119.5
C77 C78 H78 119.5
C78 C79 C80 118.6(3)
C78 C79 H79 120.7
C80 C79 H79 120.7
C71 C80 C79 123.8(3)
C71 C80 O14 119.5(3)
C79 C80 O14 116.7(3)

loop_
_geom_bond_atom_site_label_1
_geom_bond_atom_site_label_2
_geom_bond_distance
P1 O3 1.457(3)
P1 O4 1.529(3)
P1 O1 1.572(3)
P1 O2 1.583(2)
P2 O7 1.471(2)
P2 O8 1.519(3)
P2 O5 1.576(2)
P2 O6 1.578(2)
P3 O12 1.442(3)
P3 O11 1.528(3)
P3 O10 1.572(3)
P3 O9 1.578(3)
P4 O15 1.466(2)
P4 O16 1.524(3)
P4 O14 1.576(2)
P4 O13 1.578(3)
O1 C1 1.416(4)
O2 C20 1.416(4)
O4 H1O 0.8200
O5 C21 1.408(4)
O6 C40 1.413(4)
O8 H2O 0.8200
O9 C41 1.412(4)
O10 C60 1.413(4)
O11 H30 0.8200
O13 C61 1.420(4)
O14 C80 1.410(4)
O16 H4O 0.8200
C1 C10 1.360(4)
C1 C2 1.400(5)
C2 C3 1.352(5)
C2 H2 0.9300
C3 C4 1.405(5)
C3 H3 0.9300
C4 C5 1.415(5)
C4 C9 1.424(5)
C5 C6 1.351(6)
C5 H5 0.9300
C6 C7 1.398(5)
C6 H6 0.9300
C7 C8 1.365(5)
C7 H7 0.9300
C8 C9 1.407(5)
C8 H8 0.9300
C9 C10 1.441(4)
C10 C11 1.493(4)
C11 C20 1.363(4)
C11 C12 1.444(4)
C12 C13 1.407(5)
C12 C17 1.419(4)
C13 C14 1.359(5)
C13 H13 0.9300
C14 C15 1.397(5)
C14 H14 0.9300
C15 C16 1.350(5)
C15 H15 0.9300
C16 C17 1.416(5)
C16 H16 0.9300
C17 C18 1.410(5)
C18 C19 1.358(5)
C18 H18 0.9300
C19 C20 1.396(5)
C19 H19 0.9300
C21 C30 1.372(4)
C21 C22 1.395(5)
C22 C23 1.358(5)
C22 H22 0.9300
C23 C24 1.416(5)
C23 H23 0.9300
C24 C25 1.411(5)
C24 C29 1.431(5)
C25 C26 1.356(5)
C25 H25 0.9300
C26 C27 1.397(5)
C26 H26 0.9300
C27 C28 1.356(5)
C27 H27 0.9300
C28 C29 1.412(5)
C28 H28 0.9300
C29 C30 1.431(5)
C30 C31 1.488(4)
C31 C40 1.361(5)
C31 C32 1.440(5)
C32 C33 1.409(5)
C32 C37 1.417(5)
C33 C34 1.374(5)
C33 H33 0.9300
C34 C35 1.399(6)
C34 H34 0.9300
C35 C36 1.344(6)
C35 H35 0.9300
C36 C37 1.411(5)
C36 H36 0.9300
C37 C38 1.406(5)
C38 C39 1.356(5)
C38 H38 0.9300
C39 C40 1.393(5)
C39 H39 0.9300
C41 C50 1.369(5)
C41 C42 1.396(5)
C42 C43 1.354(5)
C42 H42 0.9300
C43 C44 1.405(5)
C43 H43 0.9300
C44 C45 1.418(5)
C44 C49 1.421(5)
C45 C46 1.338(5)
C45 H45 0.9300
C46 C47 1.398(5)
C46 H46 0.9300
C47 C48 1.368(5)
C47 H47 0.9300
C48 C49 1.405(5)
C48 H48 0.9300
C49 C50 1.436(4)
C50 C51 1.493(4)
C51 C60 1.373(4)
C51 C52 1.441(4)
C52 C53 1.414(5)
C52 C57 1.418(5)
C53 C54 1.356(5)
C53 H53 0.9300
C54 C55 1.391(5)
C54 H54 0.9300
C55 C56 1.356(5)
C55 H55 0.9300
C56 C57 1.417(5)
C56 H56 0.9300
C57 C58 1.412(5)
C58 C59 1.351(5)
C58 H58 0.9300
C59 C60 1.394(5)
C59 H59 0.9300
C61 C70 1.367(4)
C61 C62 1.390(5)
C62 C63 1.357(5)
C62 H62 0.9300
C63 C64 1.409(5)
C63 H63 0.9300
C64 C69 1.417(5)
C64 C65 1.421(5)
C65 C66 1.345(5)
C65 H65 0.9300
C66 C67 1.393(5)
C66 H66 0.9300
C67 C68 1.353(5)
C67 H67 0.9300
C68 C69 1.410(5)
C68 H68 0.9300
C69 C70 1.436(4)
C70 C71 1.494(4)
C71 C80 1.364(4)
C71 C72 1.441(4)
C72 C73 1.408(5)
C72 C77 1.420(5)
C73 C74 1.364(5)
C73 H73 0.9300
C74 C75 1.396(6)
C74 H74 0.9300
C75 C76 1.351(6)
C75 H75 0.9300
C76 C77 1.413(5)
C76 H76 0.9300
C77 C78 1.404(5)
C78 C79 1.362(5)
C78 H78 0.9300
C79 C80 1.399(5)
C79 H79 0.9300

loop_
_geom_hbond_atom_site_label_D
_geom_hbond_atom_site_label_H
_geom_hbond_atom_site_label_A
_geom_hbond_site_symmetry_A
_geom_hbond_distance_DH
_geom_hbond_distance_HA
_geom_hbond_distance_DA
_geom_hbond_angle_DHA
_geom_hbond_publ_flag
O4 H1O O7 1_555 0.82 1.78 2.475(4) 141 yes
O8 H2O O3 2_565 0.82 1.77 2.450(4) 139 yes
O16 H4O O12 2_766 0.82 1.99 2.441(4) 114 yes
O11 H30 O15 1_555 0.82 1.71 2.477(4) 154 yes
C22 H22 O11 1_455 0.93 2.51 3.435(4) 174 yes
C59 H59 O7 1_655 0.93 2.56 3.478(4) 167 yes
C27 H27 Cg1 1_555 0.93 2.75 3.567(5) 147 yes
C54 H54 Cg2 2_666 0.93 2.77 3.535(5) 140 yes

loop_
_geom_torsion_atom_site_label_1
_geom_torsion_atom_site_label_2
_geom_torsion_atom_site_label_3
_geom_torsion_atom_site_label_4
_geom_torsion
O3 P1 O1 C1 -165.3(2)
O4 P1 O1 C1 65.9(3)
O2 P1 O1 C1 -41.9(3)
O3 P1 O2 C20 68.8(3)
O4 P1 O2 C20 -164.0(2)
O1 P1 O2 C20 -49.1(2)
O7 P2 O5 C21 -71.7(3)
O8 P2 O5 C21 161.9(2)
O6 P2 O5 C21 46.5(3)
O7 P2 O6 C40 166.8(2)
O8 P2 O6 C40 -63.8(3)
O5 P2 O6 C40 44.2(3)
O12 P3 O9 C41 76.8(3)
O11 P3 O9 C41 -154.4(2)
O10 P3 O9 C41 -43.3(3)
O12 P3 O10 C60 -171.3(3)
O11 P3 O10 C60 61.8(3)
O9 P3 O10 C60 -47.6(3)
O15 P4 O13 C61 171.0(2)
O16 P4 O13 C61 -59.8(3)
O14 P4 O13 C61 48.5(3)
O15 P4 O14 C80 -75.0(3)
O16 P4 O14 C80 157.0(2)
O13 P4 O14 C80 42.8(3)
P1 O1 C1 C10 73.7(4)
P1 O1 C1 C2 -107.5(3)
C10 C1 C2 C3 -2.1(6)
O1 C1 C2 C3 179.2(3)
C1 C2 C3 C4 -0.7(6)
C2 C3 C4 C5 -177.1(4)
C2 C3 C4 C9 1.7(6)
C3 C4 C5 C6 179.1(4)
C9 C4 C5 C6 0.3(6)
C4 C5 C6 C7 -0.5(6)
C5 C6 C7 C8 0.0(6)
C6 C7 C8 C9 0.6(6)
C7 C8 C9 C4 -0.7(5)
C7 C8 C9 C10 -179.1(3)
C3 C4 C9 C8 -178.6(3)
C5 C4 C9 C8 0.2(5)
C3 C4 C9 C10 -0.1(5)
C5 C4 C9 C10 178.7(3)
C2 C1 C10 C9 3.6(5)
O1 C1 C10 C9 -177.7(3)
C2 C1 C10 C11 -179.7(3)
O1 C1 C10 C11 -1.0(5)
C8 C9 C10 C1 176.0(3)
C4 C9 C10 C1 -2.4(5)
C8 C9 C10 C11 -0.6(5)
C4 C9 C10 C11 -178.9(3)
C1 C10 C11 C20 -52.8(5)
C9 C10 C11 C20 123.7(4)
C1 C10 C11 C12 121.6(4)
C9 C10 C11 C12 -61.9(5)
C20 C11 C12 C13 171.2(3)
C10 C11 C12 C13 -3.3(5)
C20 C11 C12 C17 -4.4(5)
C10 C11 C12 C17 -179.0(3)
C17 C12 C13 C14 -0.8(5)
C11 C12 C13 C14 -176.5(3)
C12 C13 C14 C15 -0.2(6)
C13 C14 C15 C16 0.9(6)
C14 C15 C16 C17 -0.7(6)
C15 C16 C17 C18 176.7(4)
C15 C16 C17 C12 -0.3(6)
C13 C12 C17 C18 -176.1(3)
C11 C12 C17 C18 -0.2(5)
C13 C12 C17 C16 1.0(5)
C11 C12 C17 C16 176.9(3)
C16 C17 C18 C19 -173.7(4)
C12 C17 C18 C19 3.3(6)
C17 C18 C19 C20 -1.7(6)
C12 C11 C20 C19 6.4(5)
C10 C11 C20 C19 -179.0(3)
C12 C11 C20 O2 -172.6(3)
C10 C11 C20 O2 2.0(5)
C18 C19 C20 C11 -3.4(6)
C18 C19 C20 O2 175.6(3)
P1 O2 C20 C11 74.7(3)
P1 O2 C20 C19 -104.3(3)
P2 O5 C21 C30 -74.2(3)
P2 O5 C21 C22 105.9(3)
C30 C21 C22 C23 2.2(6)
O5 C21 C22 C23 -177.9(3)
C21 C22 C23 C24 2.4(6)
C22 C23 C24 C25 175.7(3)
C22 C23 C24 C29 -2.9(5)
C23 C24 C25 C26 -176.6(4)
C29 C24 C25 C26 2.0(5)
C24 C25 C26 C27 0.1(6)
C25 C26 C27 C28 -1.6(6)
C26 C27 C28 C29 0.9(6)
C27 C28 C29 C24 1.1(5)
C27 C28 C29 C30 178.1(3)
C25 C24 C29 C28 -2.5(5)
C23 C24 C29 C28 176.1(3)
C25 C24 C29 C30 -179.7(3)
C23 C24 C29 C30 -1.0(5)
C22 C21 C30 C29 -5.9(5)
O5 C21 C30 C29 174.1(3)
C22 C21 C30 C31 179.1(3)
O5 C21 C30 C31 -0.8(5)
C28 C29 C30 C21 -171.8(3)
C24 C29 C30 C21 5.2(5)
C28 C29 C30 C31 3.0(5)
C24 C29 C30 C31 179.9(3)
C21 C30 C31 C40 52.2(5)
C29 C30 C31 C40 -122.4(4)
C21 C30 C31 C32 -125.1(4)
C29 C30 C31 C32 60.3(5)
C40 C31 C32 C33 -174.1(3)
C30 C31 C32 C33 3.3(5)
C40 C31 C32 C37 3.5(5)
C30 C31 C32 C37 -179.1(3)
C37 C32 C33 C34 1.8(5)
C31 C32 C33 C34 179.4(3)
C32 C33 C34 C35 -0.4(6)
C33 C34 C35 C36 -1.2(7)
C34 C35 C36 C37 1.3(6)
C35 C36 C37 C38 -177.6(4)
C35 C36 C37 C32 0.1(6)
C33 C32 C37 C38 176.2(3)
C31 C32 C37 C38 -1.6(5)
C33 C32 C37 C36 -1.6(5)
C31 C32 C37 C36 -179.3(3)
C36 C37 C38 C39 177.0(4)
C32 C37 C38 C39 -0.7(6)
C37 C38 C39 C40 1.1(6)
C32 C31 C40 C39 -3.3(5)
C30 C31 C40 C39 179.2(3)
C32 C31 C40 O6 176.4(3)
C30 C31 C40 O6 -1.1(5)
C38 C39 C40 C31 1.1(6)
C38 C39 C40 O6 -178.7(3)
P2 O6 C40 C31 -73.1(4)
P2 O6 C40 C39 106.7(3)
P3 O9 C41 C50 72.1(4)
P3 O9 C41 C42 -108.2(3)
C50 C41 C42 C43 -0.4(6)
O9 C41 C42 C43 180.0(3)
C41 C42 C43 C44 -2.2(6)
C42 C43 C44 C45 -177.3(4)
C42 C43 C44 C49 1.4(6)
C43 C44 C45 C46 177.9(4)
C49 C44 C45 C46 -0.9(6)
C44 C45 C46 C47 -1.2(6)
C45 C46 C47 C48 1.9(6)
C46 C47 C48 C49 -0.4(6)
C47 C48 C49 C44 -1.6(5)
C47 C48 C49 C50 -179.8(3)
C43 C44 C49 C48 -176.5(3)
C45 C44 C49 C48 2.2(5)
C43 C44 C49 C50 1.8(5)
C45 C44 C49 C50 -179.5(3)
C42 C41 C50 C49 3.5(6)
O9 C41 C50 C49 -176.9(3)
C42 C41 C50 C51 -178.8(3)
O9 C41 C50 C51 0.8(5)
C48 C49 C50 C41 174.1(3)
C44 C49 C50 C41 -4.1(5)
C48 C49 C50 C51 -3.4(5)
C44 C49 C50 C51 178.3(3)
C41 C50 C51 C60 -51.4(5)
C49 C50 C51 C60 126.1(4)
C41 C50 C51 C52 122.8(4)
C49 C50 C51 C52 -59.7(5)
C60 C51 C52 C53 171.2(3)
C50 C51 C52 C53 -3.2(5)
C60 C51 C52 C57 -5.5(5)
C50 C51 C52 C57 -179.9(3)
C57 C52 C53 C54 -0.8(5)
C51 C52 C53 C54 -177.6(3)
C52 C53 C54 C55 -1.3(6)
C53 C54 C55 C56 1.8(6)
C54 C55 C56 C57 -0.3(6)
C55 C56 C57 C58 175.0(4)
C55 C56 C57 C52 -1.8(6)
C53 C52 C57 C58 -174.5(3)
C51 C52 C57 C58 2.3(5)
C53 C52 C57 C56 2.3(5)
C51 C52 C57 C56 179.2(3)
C56 C57 C58 C59 -175.1(3)
C52 C57 C58 C59 1.6(5)
C57 C58 C59 C60 -2.1(5)
C52 C51 C60 C59 5.3(5)
C50 C51 C60 C59 179.9(3)
C52 C51 C60 O10 -174.4(3)
C50 C51 C60 O10 0.1(5)
C58 C59 C60 C51 -1.5(5)
C58 C59 C60 O10 178.2(3)
P3 O10 C60 C51 74.6(3)
P3 O10 C60 C59 -105.1(3)
P4 O13 C61 C70 -75.9(4)
P4 O13 C61 C62 102.5(3)
C70 C61 C62 C63 3.2(6)
O13 C61 C62 C63 -175.1(3)
C61 C62 C63 C64 0.2(6)
C62 C63 C64 C69 -1.9(6)
C62 C63 C64 C65 176.1(4)
C63 C64 C65 C66 -177.9(4)
C69 C64 C65 C66 0.1(6)
C64 C65 C66 C67 0.3(6)
C65 C66 C67 C68 0.0(6)
C66 C67 C68 C69 -0.7(6)
C67 C68 C69 C64 1.0(5)
C67 C68 C69 C70 177.6(3)
C63 C64 C69 C68 177.3(3)
C65 C64 C69 C68 -0.8(5)
C63 C64 C69 C70 0.6(5)
C65 C64 C69 C70 -177.4(3)
C62 C61 C70 C69 -4.4(5)
O13 C61 C70 C69 173.9(3)
C62 C61 C70 C71 -178.5(3)
O13 C61 C70 C71 -0.2(5)
C68 C69 C70 C61 -174.1(3)
C64 C69 C70 C61 2.4(5)
C68 C69 C70 C71 -0.1(5)
C64 C69 C70 C71 176.4(3)
C61 C70 C71 C80 52.1(5)
C69 C70 C71 C80 -121.7(4)
C61 C70 C71 C72 -125.5(4)
C69 C70 C71 C72 60.7(5)
C80 C71 C72 C73 -173.5(3)
C70 C71 C72 C73 4.0(5)
C80 C71 C72 C77 4.5(5)
C70 C71 C72 C77 -177.9(3)
C77 C72 C73 C74 0.9(5)
C71 C72 C73 C74 178.9(3)
C72 C73 C74 C75 0.1(6)
C73 C74 C75 C76 -0.6(6)
C74 C75 C76 C77 0.0(6)
C75 C76 C77 C78 -177.1(4)
C75 C76 C77 C72 1.0(6)
C73 C72 C77 C78 176.8(3)
C71 C72 C77 C78 -1.4(5)
C73 C72 C77 C76 -1.4(5)
C71 C72 C77 C76 -179.6(3)
C76 C77 C78 C79 176.8(4)
C72 C77 C78 C79 -1.3(6)
C77 C78 C79 C80 0.8(6)
C72 C71 C80 C79 -5.3(5)
C70 C71 C80 C79 177.0(3)
C72 C71 C80 O14 176.8(3)
C70 C71 C80 O14 -0.8(5)
C78 C79 C80 C71 2.7(5)
C78 C79 C80 O14 -179.4(3)
P4 O14 C80 C71 -72.6(4)
P4 O14 C80 C79 109.4(3)

loop_
_cod_related_entry_id
_cod_related_entry_database
_cod_related_entry_code
1 ChemSpider 89973
